data_4075873
loop_
_publ_author_name
'Kazul'kin, Denis N.'
'Ryabov, Alexey N.'
'Izmer, Vyatcheslav V.'
'Churakov, Andrei V.'
'Beletskaya, Irina P.'
'Burns, Carol J.'
'Voskoboynikov, Alexander Z.'

_publ_section_title
;
 Zirconium Complexes Involving 2-Phosphorus-Substituted Indenyl Fragments
;
_journal_issue 12
_journal_name_full Organometallics
_journal_page_first 3024
_journal_paper_doi 10.1021/om050236h
_journal_volume 24
_journal_year 2005
_chemical_formula_moiety 'C42 H56 Cl2 P2 Zr'
_chemical_formula_sum 'C42 H56 Cl2 P2 Zr'
_chemical_formula_weight 784.93
_chemical_name_systematic
; 
 ? 
;
_space_group_IT_number 2
_symmetry_cell_setting triclinic
_symmetry_space_group_name_Hall '-P 1'
_symmetry_space_group_name_H-M 'P -1'
_atom_sites_solution_hydrogens mixed
_atom_sites_solution_primary direct
_atom_sites_solution_secondary difmap
_audit_creation_method SHELXL-97
_cell_angle_alpha 78.178(4)
_cell_angle_beta 79.980(4)
_cell_angle_gamma 76.357(4)
_cell_formula_units_Z 2
_cell_length_a 10.8977(11)
_cell_length_b 10.9949(15)
_cell_length_c 16.459(2)
_cell_measurement_reflns_used 969
_cell_measurement_temperature 120(2)
_cell_measurement_theta_max 30
_cell_measurement_theta_min 2
_cell_volume 1859.4(4)
_computing_cell_refinement 'SMART and SAINT (Bruker, 1998b)'
_computing_data_collection 'SMART (Bruker, 1998b)'
_computing_data_reduction 'SAINTPlus (Bruker, 1998a)'
_computing_molecular_graphics 'SHELXTL ver. 5.10 (Sheldrick, 1998b)'
_computing_publication_material 'SHELXTL ver. 5.10 (Sheldrick, 1998b)'
_computing_structure_refinement 'SHELXTL ver. 5.10 (Sheldrick, 1998b)'
_computing_structure_solution 'SHELXTL ver. 5.10 (Sheldrick, 1998b)'
_diffrn_ambient_temperature 120(2)
_diffrn_measured_fraction_theta_full 0.988
_diffrn_measured_fraction_theta_max 0.988
_diffrn_measurement_device_type 'Bruker SMART 1000 CCD area detector'
_diffrn_measurement_method 'phi and omega scans'
_diffrn_radiation_monochromator graphite
_diffrn_radiation_source 'fine-focus sealed tube'
_diffrn_radiation_type MoK\a
_diffrn_radiation_wavelength 0.71073
_diffrn_reflns_av_R_equivalents 0.0302
_diffrn_reflns_av_sigmaI/netI 0.0729
_diffrn_reflns_limit_h_max 15
_diffrn_reflns_limit_h_min -15
_diffrn_reflns_limit_k_max 15
_diffrn_reflns_limit_k_min -15
_diffrn_reflns_limit_l_max 23
_diffrn_reflns_limit_l_min -23
_diffrn_reflns_number 22427
_diffrn_reflns_theta_full 30.03
_diffrn_reflns_theta_max 30.03
_diffrn_reflns_theta_min 1.93
_exptl_absorpt_coefficient_mu 0.555
_exptl_absorpt_correction_T_max 0.939
_exptl_absorpt_correction_T_min 0.856
_exptl_absorpt_correction_type multi-scan
_exptl_absorpt_process_details 'SADABS (Sheldrick, 1998a)'
_exptl_crystal_colour yellow
_exptl_crystal_density_diffrn 1.402
_exptl_crystal_density_method 'not measured'
_exptl_crystal_description plate
_exptl_crystal_F_000 824
_exptl_crystal_size_max 0.40
_exptl_crystal_size_mid 0.25
_exptl_crystal_size_min 0.15
_refine_diff_density_max 1.056
_refine_diff_density_min -0.733
_refine_diff_density_rms 0.101
_refine_ls_extinction_method none
_refine_ls_goodness_of_fit_ref 1.028
_refine_ls_hydrogen_treatment mixed
_refine_ls_matrix_type full
_refine_ls_number_parameters 658
_refine_ls_number_reflns 10760
_refine_ls_number_restraints 0
_refine_ls_restrained_S_all 1.028
_refine_ls_R_factor_all 0.0686
_refine_ls_R_factor_gt 0.0468
_refine_ls_shift/su_max 0.001
_refine_ls_shift/su_mean 0.000
_refine_ls_structure_factor_coef Fsqd
_refine_ls_weighting_details 'calc w=1/[\s^2^(Fo^2^)+(0.0300P)^2^+1.0000P] where P=(Fo^2^+2Fc^2^)/3'
_refine_ls_weighting_scheme calc
_refine_ls_wR_factor_gt 0.0921
_refine_ls_wR_factor_ref 0.0982
_reflns_number_gt 7379
_reflns_number_total 10760
_reflns_threshold_expression I>2\s(I)
_cod_data_source_file om050236hsi20050329_122738.cif
_cod_data_source_block d146
_cod_depositor_comments
;
The following automatic conversions were performed:

'_symmetry_cell_setting' value 'Triclinic' changed to 'triclinic'
according to /home/saulius/struct/CIF-dictionaries/cif_core.dic
dictionary named 'cif_core.dic' version 2.4.1 from 2010-06-29.

Automatic conversion script
Id: cif_fix_values 1715 2011-07-08 13:25:40Z adriana 

The following automatic conversions were performed:

'_atom_sites_solution_hydrogens' value 'difmap and geom' was changed
to 'mixed'.

Automatic conversion script
Id: cif_fix_values 6452 2018-10-05 10:23:21Z andrius 
;
_cod_original_cell_volume 1859.3(4)
_cod_database_code 4075873

loop_
_symmetry_equiv_pos_as_xyz
'x, y, z'
'-x, -y, -z'

loop_
_atom_site_label
_atom_site_type_symbol
_atom_site_fract_x
_atom_site_fract_y
_atom_site_fract_z
_atom_site_U_iso_or_equiv
_atom_site_adp_type
_atom_site_occupancy
_atom_site_symmetry_multiplicity
_atom_site_calc_flag
_atom_site_refinement_flags
_atom_site_disorder_assembly
_atom_site_disorder_group
Zr1 Zr 1.35323(2) 0.73462(2) 0.800322(15) 0.01670(7) Uani 1 1 d . A .
Cl1 Cl 1.31189(6) 0.82009(6) 0.92857(4) 0.02296(14) Uani 1 1 d . . .
Cl2 Cl 1.57814(6) 0.65630(6) 0.80903(4) 0.02254(14) Uani 1 1 d . . .
P1 P 0.99707(6) 0.72433(6) 0.81573(4) 0.01694(14) Uani 1 1 d . . .
P2 P 1.39164(7) 0.71765(6) 0.56825(4) 0.02229(15) Uani 1 1 d . . .
C1 C 1.1605(2) 0.6360(2) 0.82730(15) 0.0163(5) Uani 1 1 d . . .
C2 C 1.2441(2) 0.5907(2) 0.75816(16) 0.0168(5) Uani 1 1 d . . .
C3 C 1.3533(2) 0.5058(2) 0.78863(15) 0.0173(5) Uani 1 1 d . . .
C4 C 1.4618(2) 0.4295(2) 0.74881(18) 0.0213(5) Uani 1 1 d . . .
C5 C 1.5487(3) 0.3531(3) 0.79720(19) 0.0258(6) Uani 1 1 d . . .
C6 C 1.5347(3) 0.3506(3) 0.88479(18) 0.0255(6) Uani 1 1 d . . .
C7 C 1.4348(3) 0.4248(3) 0.92420(18) 0.0228(6) Uani 1 1 d . . .
C8 C 1.3397(2) 0.5044(2) 0.87652(16) 0.0183(5) Uani 1 1 d . . .
C9 C 1.2223(2) 0.5869(2) 0.89919(16) 0.0182(5) Uani 1 1 d . . .
C10 C 1.3648(2) 0.8247(2) 0.64466(15) 0.0192(5) Uani 1 1 d . A .
C11 C 1.2425(2) 0.8767(2) 0.68641(15) 0.0189(5) Uani 1 1 d . . .
C12 C 1.2593(2) 0.9644(2) 0.73472(16) 0.0194(5) Uani 1 1 d . A .
C13 C 1.1730(3) 1.0492(2) 0.78273(16) 0.0224(6) Uani 1 1 d . . .
C14 C 1.2207(3) 1.1207(3) 0.82302(17) 0.0248(6) Uani 1 1 d . A .
C15 C 1.3531(3) 1.1117(3) 0.81861(18) 0.0264(6) Uani 1 1 d . . .
C16 C 1.4390(3) 1.0330(3) 0.77288(16) 0.0223(6) Uani 1 1 d . A .
C17 C 1.3930(2) 0.9578(2) 0.72911(15) 0.0188(5) Uani 1 1 d . . .
C18 C 1.4560(2) 0.8712(2) 0.67365(16) 0.0200(5) Uani 1 1 d . A .
C19 C 0.9335(2) 0.7537(2) 0.92481(16) 0.0200(5) Uani 1 1 d . . .
C20 C 0.9522(2) 0.8841(3) 0.93522(18) 0.0228(6) Uani 1 1 d . . .
C21 C 0.8611(3) 0.9943(3) 0.8903(2) 0.0273(6) Uani 1 1 d . . .
C22 C 0.7233(3) 0.9831(3) 0.9150(2) 0.0289(6) Uani 1 1 d . . .
C23 C 0.7038(3) 0.8554(3) 0.9026(2) 0.0269(6) Uani 1 1 d . . .
C24 C 0.7921(3) 0.7481(3) 0.95015(18) 0.0233(6) Uani 1 1 d . . .
C25 C 0.9274(2) 0.5873(2) 0.80973(15) 0.0171(5) Uani 1 1 d . . .
C26 C 0.9630(3) 0.4679(2) 0.87364(18) 0.0204(5) Uani 1 1 d . . .
C27 C 0.8882(3) 0.3684(3) 0.86992(18) 0.0251(6) Uani 1 1 d . . .
C28 C 0.9073(3) 0.3377(3) 0.78244(18) 0.0251(6) Uani 1 1 d . . .
C29 C 0.8738(3) 0.4559(3) 0.71770(18) 0.0223(6) Uani 1 1 d . . .
C30 C 0.9495(3) 0.5557(3) 0.72178(17) 0.0214(5) Uani 1 1 d . . .
C31 C 1.5537(3) 0.7334(3) 0.51462(16) 0.0229(6) Uani 1 1 d . A .
C32 C 1.6551(3) 0.6491(3) 0.56668(18) 0.0291(6) Uani 1 1 d . . .
C33 C 1.7885(3) 0.6620(3) 0.52280(19) 0.0325(7) Uani 1 1 d . A .
C34 C 1.8125(3) 0.6261(3) 0.43669(19) 0.0325(7) Uani 1 1 d . . .
C35 C 1.7109(3) 0.7027(3) 0.38407(19) 0.0318(7) Uani 1 1 d . A .
C36 C 1.5772(3) 0.6949(3) 0.42821(17) 0.0268(6) Uani 1 1 d . . .
C37 C 1.2857(19) 0.8004(16) 0.4880(13) 0.032(4) Uani 0.50 1 d P A 1
H37 H 1.3194 0.7550 0.4394 0.038 Uiso 0.50 1 calc PR A 1
C38 C 1.3028(18) 0.9515(14) 0.4503(14) 0.024(5) Uani 0.50 1 d P A 1
H38A H 1.2695 1.0051 0.4940 0.029 Uiso 0.50 1 calc PR A 1
H38B H 1.3939 0.9538 0.4322 0.029 Uiso 0.50 1 calc PR A 1
C39 C 1.2295(11) 0.9989(11) 0.3777(6) 0.044(3) Uani 0.50 1 d P A 1
H39A H 1.2265 1.0912 0.3604 0.053 Uiso 0.50 1 calc PR A 1
H39B H 1.2761 0.9569 0.3303 0.053 Uiso 0.50 1 calc PR A 1
C40 C 1.0970(7) 0.9779(8) 0.3934(5) 0.0521(19) Uani 0.50 1 d P A 1
H40A H 1.0459 1.0315 0.4339 0.062 Uiso 0.50 1 calc PR A 1
H40B H 1.0592 1.0055 0.3404 0.062 Uiso 0.50 1 calc PR A 1
C41 C 1.0891(7) 0.8437(9) 0.4264(5) 0.0390(19) Uani 0.50 1 d P A 1
H41A H 1.1298 0.7914 0.3827 0.047 Uiso 0.50 1 calc PR A 1
H41B H 0.9984 0.8372 0.4395 0.047 Uiso 0.50 1 calc PR A 1
C42 C 1.1556(6) 0.7900(7) 0.5069(4) 0.0431(16) Uani 0.50 1 d P A 1
H42A H 1.1124 0.8385 0.5520 0.052 Uiso 0.50 1 calc PR A 1
H42B H 1.1500 0.6999 0.5265 0.052 Uiso 0.50 1 calc PR A 1
C37' C 1.2788(16) 0.8289(15) 0.4964(12) 0.018(2) Uani 0.50 1 d P A 2
H37 H 1.2004 0.8555 0.5356 0.022 Uiso 0.50 1 calc PR A 2
C38' C 1.3084(18) 0.9406(17) 0.4556(15) 0.031(5) Uani 0.50 1 d P A 2
H38C H 1.3883 0.9220 0.4170 0.037 Uiso 0.50 1 calc PR A 2
H38D H 1.3251 0.9861 0.4972 0.037 Uiso 0.50 1 calc PR A 2
C39' C 1.2034(10) 1.0314(9) 0.4038(6) 0.0266(18) Uani 0.50 1 d P A 2
H39C H 1.1278 1.0635 0.4424 0.032 Uiso 0.50 1 calc PR A 2
H39D H 1.2370 1.1051 0.3703 0.032 Uiso 0.50 1 calc PR A 2
C40' C 1.1657(6) 0.9579(6) 0.3454(4) 0.0271(12) Uani 0.50 1 d P A 2
H40C H 1.0934 1.0121 0.3175 0.033 Uiso 0.50 1 calc PR A 2
H40D H 1.2382 0.9378 0.3015 0.033 Uiso 0.50 1 calc PR A 2
C41' C 1.1285(7) 0.8371(8) 0.3919(4) 0.0279(16) Uani 0.50 1 d P A 2
H41C H 1.1101 0.7902 0.3517 0.033 Uiso 0.50 1 calc PR A 2
H41D H 1.0498 0.8576 0.4313 0.033 Uiso 0.50 1 calc PR A 2
C42' C 1.2335(5) 0.7533(5) 0.4405(3) 0.0219(11) Uani 0.50 1 d P A 2
H42C H 1.3067 0.7196 0.4007 0.026 Uiso 0.50 1 calc PR A 2
H42D H 1.2017 0.6802 0.4764 0.026 Uiso 0.50 1 calc PR A 2
H2 H 1.234(2) 0.602(2) 0.7041(17) 0.016(7) Uiso 1 1 d . . .
H4 H 1.471(2) 0.432(2) 0.6979(17) 0.016(7) Uiso 1 1 d . . .
H5 H 1.617(3) 0.298(3) 0.771(2) 0.048(10) Uiso 1 1 d . . .
H6 H 1.598(3) 0.293(3) 0.9142(17) 0.028(8) Uiso 1 1 d . . .
H7 H 1.426(3) 0.421(3) 0.9768(18) 0.024(8) Uiso 1 1 d . . .
H9 H 1.193(2) 0.601(2) 0.9534(15) 0.010(6) Uiso 1 1 d . . .
H11 H 1.164(3) 0.864(2) 0.6802(16) 0.019(7) Uiso 1 1 d . . .
H13 H 1.089(2) 1.053(2) 0.7875(16) 0.016(7) Uiso 1 1 d . . .
H14 H 1.166(3) 1.176(3) 0.8533(17) 0.021(7) Uiso 1 1 d . . .
H15 H 1.383(2) 1.166(2) 0.8462(16) 0.020(7) Uiso 1 1 d . . .
H16 H 1.523(2) 1.030(2) 0.7703(15) 0.016(7) Uiso 1 1 d . . .
H18 H 1.540(2) 0.854(2) 0.6593(14) 0.006(6) Uiso 1 1 d . . .
H19 H 0.982(2) 0.687(2) 0.9624(16) 0.017(7) Uiso 1 1 d . . .
H20A H 0.936(2) 0.887(2) 0.9944(17) 0.017(7) Uiso 1 1 d . . .
H20B H 1.050(2) 0.894(2) 0.9164(14) 0.008(6) Uiso 1 1 d . . .
H21A H 0.887(2) 1.000(2) 0.8329(16) 0.011(6) Uiso 1 1 d . . .
H21B H 0.874(3) 1.071(3) 0.9012(18) 0.034(8) Uiso 1 1 d . . .
H22A H 0.699(3) 0.994(3) 0.9732(19) 0.032(8) Uiso 1 1 d . . .
H22B H 0.664(3) 1.050(3) 0.8826(18) 0.034(8) Uiso 1 1 d . . .
H23A H 0.623(3) 0.848(3) 0.9184(18) 0.031(8) Uiso 1 1 d . . .
H23B H 0.716(2) 0.858(2) 0.8414(18) 0.021(7) Uiso 1 1 d . . .
H24A H 0.780(2) 0.671(2) 0.9442(15) 0.015(7) Uiso 1 1 d . . .
H24B H 0.769(2) 0.756(2) 1.0078(16) 0.011(6) Uiso 1 1 d . . .
H25 H 0.833(2) 0.613(2) 0.8237(15) 0.011(6) Uiso 1 1 d . . .
H26A H 0.954(2) 0.484(2) 0.9251(17) 0.016(7) Uiso 1 1 d . . .
H26B H 1.052(3) 0.429(3) 0.8632(17) 0.024(7) Uiso 1 1 d . . .
H27A H 0.804(3) 0.398(2) 0.8891(16) 0.019(7) Uiso 1 1 d . . .
H27B H 0.904(3) 0.293(3) 0.9111(17) 0.023(7) Uiso 1 1 d . . .
H28A H 0.995(3) 0.299(3) 0.7717(18) 0.034(8) Uiso 1 1 d . . .
H28B H 0.858(3) 0.281(3) 0.7800(16) 0.022(7) Uiso 1 1 d . . .
H29A H 0.789(2) 0.494(2) 0.7275(15) 0.013(6) Uiso 1 1 d . . .
H29B H 0.890(2) 0.434(2) 0.6625(17) 0.019(7) Uiso 1 1 d . . .
H30A H 1.042(3) 0.527(3) 0.7045(18) 0.035(8) Uiso 1 1 d . . .
H30B H 0.926(3) 0.632(3) 0.6829(19) 0.033(8) Uiso 1 1 d . . .
H31 H 1.566(3) 0.818(3) 0.5088(17) 0.027(8) Uiso 1 1 d . . .
H32A H 1.646(3) 0.670(3) 0.6222(18) 0.028(8) Uiso 1 1 d . . .
H32B H 1.655(3) 0.559(3) 0.5701(19) 0.042(9) Uiso 1 1 d . . .
H33A H 1.796(3) 0.751(3) 0.5194(17) 0.030(8) Uiso 1 1 d . . .
H33B H 1.847(3) 0.609(3) 0.560(2) 0.046(10) Uiso 1 1 d . . .
H34A H 1.897(2) 0.641(2) 0.4096(16) 0.015(7) Uiso 1 1 d . . .
H34B H 1.813(3) 0.539(3) 0.4434(17) 0.025(8) Uiso 1 1 d . . .
H35A H 1.718(3) 0.792(3) 0.3724(18) 0.032(8) Uiso 1 1 d . . .
H35B H 1.718(3) 0.679(3) 0.3295(19) 0.032(8) Uiso 1 1 d . . .
H36A H 1.570(3) 0.603(3) 0.4361(17) 0.030(8) Uiso 1 1 d . . .
H36B H 1.517(3) 0.740(3) 0.3933(17) 0.020(7) Uiso 1 1 d . . .

loop_
_atom_site_aniso_label
_atom_site_aniso_U_11
_atom_site_aniso_U_22
_atom_site_aniso_U_33
_atom_site_aniso_U_23
_atom_site_aniso_U_13
_atom_site_aniso_U_12
Zr1 0.01618(12) 0.01738(13) 0.01720(13) -0.00261(9) -0.00239(9) -0.00497(9)
Cl1 0.0309(3) 0.0217(3) 0.0183(3) -0.0050(2) -0.0039(3) -0.0074(3)
Cl2 0.0156(3) 0.0218(3) 0.0309(4) -0.0038(3) -0.0047(2) -0.0045(2)
P1 0.0159(3) 0.0169(3) 0.0179(3) -0.0023(3) -0.0019(2) -0.0041(2)
P2 0.0299(4) 0.0208(4) 0.0166(3) -0.0024(3) -0.0010(3) -0.0083(3)
C1 0.0178(12) 0.0145(12) 0.0174(12) -0.0019(9) -0.0008(9) -0.0065(9)
C2 0.0186(12) 0.0176(12) 0.0155(13) -0.0025(10) -0.0035(10) -0.0059(10)
C3 0.0182(12) 0.0163(12) 0.0196(13) -0.0023(10) -0.0025(10) -0.0083(10)
C4 0.0224(13) 0.0220(14) 0.0217(15) -0.0070(11) -0.0016(11) -0.0072(11)
C5 0.0180(13) 0.0204(14) 0.0395(17) -0.0068(12) -0.0037(12) -0.0036(11)
C6 0.0220(14) 0.0194(14) 0.0350(17) 0.0033(12) -0.0113(12) -0.0058(11)
C7 0.0225(14) 0.0239(14) 0.0229(15) 0.0049(11) -0.0084(11) -0.0102(11)
C8 0.0194(12) 0.0174(12) 0.0190(13) 0.0003(10) -0.0018(10) -0.0092(10)
C9 0.0207(13) 0.0184(13) 0.0162(13) -0.0006(10) 0.0001(10) -0.0090(10)
C10 0.0242(13) 0.0161(12) 0.0154(12) 0.0025(10) -0.0022(10) -0.0051(10)
C11 0.0183(12) 0.0213(13) 0.0173(13) -0.0004(10) -0.0028(10) -0.0068(10)
C12 0.0222(13) 0.0150(12) 0.0190(13) 0.0027(10) -0.0022(10) -0.0050(10)
C13 0.0208(14) 0.0224(14) 0.0200(14) 0.0009(11) 0.0003(11) -0.0026(11)
C14 0.0309(15) 0.0171(13) 0.0223(14) -0.0010(11) 0.0015(12) -0.0025(11)
C15 0.0351(16) 0.0189(14) 0.0277(15) -0.0038(11) -0.0035(12) -0.0111(12)
C16 0.0227(14) 0.0232(14) 0.0211(14) -0.0001(11) -0.0016(11) -0.0093(11)
C17 0.0214(13) 0.0164(12) 0.0167(13) 0.0012(10) 0.0014(10) -0.0066(10)
C18 0.0184(13) 0.0218(13) 0.0180(13) -0.0009(10) 0.0030(10) -0.0071(10)
C19 0.0180(12) 0.0213(13) 0.0205(13) -0.0035(11) -0.0017(10) -0.0042(10)
C20 0.0198(13) 0.0281(15) 0.0235(15) -0.0087(11) -0.0013(11) -0.0083(11)
C21 0.0327(16) 0.0187(14) 0.0332(17) -0.0076(12) -0.0037(13) -0.0083(12)
C22 0.0248(15) 0.0240(15) 0.0401(18) -0.0148(13) -0.0051(13) -0.0006(12)
C23 0.0185(14) 0.0299(16) 0.0347(17) -0.0146(13) -0.0044(12) -0.0012(11)
C24 0.0224(14) 0.0225(14) 0.0252(15) -0.0074(11) 0.0049(11) -0.0078(11)
C25 0.0149(12) 0.0180(12) 0.0188(13) -0.0036(10) -0.0022(10) -0.0035(9)
C26 0.0211(14) 0.0190(13) 0.0215(14) -0.0020(11) -0.0039(11) -0.0055(10)
C27 0.0261(15) 0.0210(14) 0.0295(16) -0.0002(12) -0.0066(12) -0.0089(12)
C28 0.0247(15) 0.0187(14) 0.0346(17) -0.0087(12) -0.0072(12) -0.0038(11)
C29 0.0230(14) 0.0235(14) 0.0227(14) -0.0080(11) -0.0043(11) -0.0051(11)
C30 0.0222(14) 0.0244(14) 0.0196(14) -0.0043(11) -0.0034(11) -0.0080(11)
C31 0.0284(14) 0.0212(14) 0.0185(13) -0.0053(11) 0.0018(11) -0.0057(11)
C32 0.0388(17) 0.0273(16) 0.0164(14) -0.0053(12) -0.0027(12) 0.0034(13)
C33 0.0328(17) 0.0344(18) 0.0263(16) -0.0044(13) -0.0046(13) 0.0006(14)
C34 0.0328(17) 0.0332(18) 0.0272(16) -0.0062(13) 0.0017(13) -0.0014(14)
C35 0.0413(18) 0.0306(17) 0.0191(15) -0.0030(12) 0.0024(13) -0.0049(13)
C36 0.0359(16) 0.0247(15) 0.0170(14) -0.0033(11) 0.0005(12) -0.0040(13)
C37 0.058(6) 0.012(7) 0.030(7) 0.001(4) -0.007(5) -0.022(5)
C38 0.041(10) 0.005(4) 0.028(8) 0.005(4) -0.004(6) -0.014(4)
C39 0.039(5) 0.056(8) 0.033(6) 0.011(4) -0.009(5) -0.011(5)
C40 0.035(4) 0.071(6) 0.046(5) 0.005(4) -0.014(3) -0.009(4)
C41 0.026(4) 0.057(5) 0.039(5) -0.013(4) -0.007(3) -0.014(4)
C42 0.040(4) 0.045(4) 0.051(4) -0.005(3) -0.005(3) -0.025(3)
C37' 0.026(4) 0.013(7) 0.023(4) -0.007(4) -0.012(3) -0.010(4)
C38' 0.017(6) 0.049(10) 0.024(7) -0.003(6) -0.015(6) 0.006(5)
C39' 0.036(5) 0.023(4) 0.023(5) -0.004(3) -0.007(3) -0.008(3)
C40' 0.028(3) 0.036(3) 0.017(3) -0.004(2) -0.003(2) -0.006(3)
C41' 0.029(4) 0.039(4) 0.020(4) -0.014(3) 0.001(3) -0.010(3)
C42' 0.035(3) 0.020(3) 0.016(3) -0.006(2) -0.003(2) -0.015(2)

loop_
_atom_type_symbol
_atom_type_description
_atom_type_scat_dispersion_real
_atom_type_scat_dispersion_imag
_atom_type_scat_source
C C 0.0033 0.0016 'International Tables Vol C Tables 4.2.6.8 and 6.1.1.4'
H H 0.0000 0.0000 'International Tables Vol C Tables 4.2.6.8 and 6.1.1.4'
P P 0.1023 0.0942 'International Tables Vol C Tables 4.2.6.8 and 6.1.1.4'
Cl Cl 0.1484 0.1585 'International Tables Vol C Tables 4.2.6.8 and 6.1.1.4'
Zr Zr -2.9673 0.5597 'International Tables Vol C Tables 4.2.6.8 and 6.1.1.4'

loop_
_geom_angle_atom_site_label_1
_geom_angle_atom_site_label_2
_geom_angle_atom_site_label_3
_geom_angle
Cl1 Zr1 Cl2 94.25(2)
Cl1 Zr1 C2 128.80(6)
Cl2 Zr1 C2 115.71(6)
Cl1 Zr1 C11 113.31(6)
Cl2 Zr1 C11 130.45(6)
C2 Zr1 C11 78.64(8)
Cl1 Zr1 C1 96.39(6)
Cl2 Zr1 C1 135.27(6)
C2 Zr1 C1 33.28(8)
C11 Zr1 C1 83.59(8)
Cl1 Zr1 C10 136.18(6)
Cl2 Zr1 C10 99.10(6)
C2 Zr1 C10 81.35(8)
C11 Zr1 C10 33.21(8)
C1 Zr1 C10 102.58(8)
Cl1 Zr1 C9 77.19(6)
Cl2 Zr1 C9 110.77(6)
C2 Zr1 C9 54.22(8)
C11 Zr1 C9 114.93(8)
C1 Zr1 C9 32.29(8)
C10 Zr1 C9 133.67(8)
Cl1 Zr1 C3 125.76(6)
Cl2 Zr1 C3 84.78(6)
C2 Zr1 C3 32.91(8)
C11 Zr1 C3 107.54(8)
C1 Zr1 C3 54.21(8)
C10 Zr1 C3 97.03(8)
C9 Zr1 C3 53.50(8)
Cl1 Zr1 C18 114.71(6)
Cl2 Zr1 C18 77.47(6)
C2 Zr1 C18 111.89(8)
C11 Zr1 C18 54.03(8)
C1 Zr1 C18 134.14(8)
C10 Zr1 C18 32.01(8)
C9 Zr1 C18 165.64(8)
C3 Zr1 C18 117.85(8)
Cl1 Zr1 C12 83.96(6)
Cl2 Zr1 C12 122.99(6)
C2 Zr1 C12 108.62(8)
C11 Zr1 C12 32.81(8)
C1 Zr1 C12 101.31(8)
C10 Zr1 C12 53.89(8)
C9 Zr1 C12 123.97(8)
C3 Zr1 C12 139.88(8)
C18 Zr1 C12 53.19(8)
Cl1 Zr1 C17 84.88(6)
Cl2 Zr1 C17 90.90(6)
C2 Zr1 C17 131.44(8)
C11 Zr1 C17 54.14(8)
C1 Zr1 C17 133.23(8)
C10 Zr1 C17 53.56(8)
C9 Zr1 C17 152.58(8)
C3 Zr1 C17 149.25(8)
C18 Zr1 C17 32.16(8)
C12 Zr1 C17 32.09(8)
Cl1 Zr1 C8 93.96(6)
Cl2 Zr1 C8 82.70(6)
C2 Zr1 C8 53.76(8)
C11 Zr1 C8 131.84(8)
C1 Zr1 C8 53.34(8)
C10 Zr1 C8 128.95(8)
C9 Zr1 C8 31.96(8)
C3 Zr1 C8 31.98(8)
C18 Zr1 C8 145.96(8)
C12 Zr1 C8 154.29(8)
C17 Zr1 C8 173.41(8)
C1 P1 C25 97.74(11)
C1 P1 C19 102.11(11)
C25 P1 C19 102.16(11)
C10 P2 C37' 94.8(4)
C10 P2 C31 101.48(12)
C37' P2 C31 104.6(6)
C10 P2 C37 105.4(5)
C37' P2 C37 10.7(8)
C31 P2 C37 103.8(6)
C9 C1 C2 107.3(2)
C9 C1 P1 131.01(19)
C2 C1 P1 121.21(18)
C9 C1 Zr1 75.29(14)
C2 C1 Zr1 70.94(13)
P1 C1 Zr1 124.79(11)
C1 C2 C3 108.6(2)
C1 C2 Zr1 75.78(14)
C3 C2 Zr1 77.68(14)
C1 C2 H2 130.6(17)
C3 C2 H2 120.5(17)
Zr1 C2 H2 117.7(16)
C4 C3 C2 132.7(2)
C4 C3 C8 120.1(2)
C2 C3 C8 107.2(2)
C4 C3 Zr1 120.83(16)
C2 C3 Zr1 69.41(13)
C8 C3 Zr1 75.88(14)
C5 C4 C3 118.2(3)
C5 C4 H4 121.7(19)
C3 C4 H4 120.2(19)
C4 C5 C6 121.8(3)
C4 C5 H5 117(2)
C6 C5 H5 121(2)
C7 C6 C5 121.5(3)
C7 C6 H6 121.9(17)
C5 C6 H6 116.6(17)
C6 C7 C8 118.8(3)
C6 C7 H7 121.0(19)
C8 C7 H7 120.1(19)
C7 C8 C9 132.5(2)
C7 C8 C3 119.6(2)
C9 C8 C3 107.9(2)
C7 C8 Zr1 123.16(17)
C9 C8 Zr1 71.86(14)
C3 C8 Zr1 72.15(13)
C1 C9 C8 108.7(2)
C1 C9 Zr1 72.42(14)
C8 C9 Zr1 76.19(14)
C1 C9 H9 127.6(15)
C8 C9 H9 123.6(15)
Zr1 C9 H9 119.8(15)
C18 C10 C11 107.1(2)
C18 C10 P2 128.06(19)
C11 C10 P2 124.80(19)
C18 C10 Zr1 74.66(14)
C11 C10 Zr1 70.66(14)
P2 C10 Zr1 119.94(11)
C12 C11 C10 108.2(2)
C12 C11 Zr1 77.68(14)
C10 C11 Zr1 76.12(14)
C12 C11 H11 124.2(16)
C10 C11 H11 127.3(16)
Zr1 C11 H11 117.2(16)
C13 C12 C17 119.2(2)
C13 C12 C11 133.1(2)
C17 C12 C11 107.6(2)
C13 C12 Zr1 121.67(17)
C17 C12 Zr1 74.57(14)
C11 C12 Zr1 69.51(14)
C14 C13 C12 118.6(3)
C14 C13 H13 121.2(16)
C12 C13 H13 120.1(16)
C13 C14 C15 121.8(3)
C13 C14 H14 119.2(17)
C15 C14 H14 119.0(17)
C16 C15 C14 121.6(3)
C16 C15 H15 119.0(16)
C14 C15 H15 119.4(16)
C15 C16 C17 118.3(3)
C15 C16 H16 120.1(16)
C17 C16 H16 121.6(16)
C16 C17 C18 132.4(2)
C16 C17 C12 120.4(2)
C18 C17 C12 107.2(2)
C16 C17 Zr1 120.88(17)
C18 C17 Zr1 72.61(14)
C12 C17 Zr1 73.34(13)
C10 C18 C17 109.5(2)
C10 C18 Zr1 73.33(14)
C17 C18 Zr1 75.22(14)
C10 C18 H18 127.3(15)
C17 C18 H18 123.2(15)
Zr1 C18 H18 120.1(15)
C24 C19 C20 108.8(2)
C24 C19 P1 113.80(18)
C20 C19 P1 110.12(18)
C24 C19 H19 107.8(15)
C20 C19 H19 109.3(15)
P1 C19 H19 106.9(15)
C21 C20 C19 112.5(2)
C21 C20 H20A 108.6(15)
C19 C20 H20A 106.9(15)
C21 C20 H20B 111.0(12)
C19 C20 H20B 111.9(12)
H20A C20 H20B 105.5(19)
C22 C21 C20 112.5(2)
C22 C21 H21A 112.6(15)
C20 C21 H21A 108.3(15)
C22 C21 H21B 111.3(18)
C20 C21 H21B 108.5(18)
H21A C21 H21B 103(2)
C21 C22 C23 111.3(2)
C21 C22 H22A 107.8(17)
C23 C22 H22A 111.2(17)
C21 C22 H22B 113.2(17)
C23 C22 H22B 107.2(17)
H22A C22 H22B 106(2)
C24 C23 C22 110.1(2)
C24 C23 H23A 110.7(19)
C22 C23 H23A 110.9(19)
C24 C23 H23B 115.2(15)
C22 C23 H23B 105.7(16)
H23A C23 H23B 104(2)
C23 C24 C19 113.4(2)
C23 C24 H24A 110.8(16)
C19 C24 H24A 109.7(16)
C23 C24 H24B 106.0(14)
C19 C24 H24B 109.1(14)
H24A C24 H24B 108(2)
C26 C25 C30 110.7(2)
C26 C25 P1 115.71(17)
C30 C25 P1 112.79(17)
C26 C25 H25 103.8(14)
C30 C25 H25 105.9(14)
P1 C25 H25 107.1(14)
C25 C26 C27 111.1(2)
C25 C26 H26A 112.7(17)
C27 C26 H26A 110.8(17)
C25 C26 H26B 111.4(16)
C27 C26 H26B 106.8(16)
H26A C26 H26B 104(2)
C28 C27 C26 110.9(2)
C28 C27 H27A 112.8(17)
C26 C27 H27A 108.3(17)
C28 C27 H27B 111.5(16)
C26 C27 H27B 114.7(16)
H27A C27 H27B 98(2)
C27 C28 C29 111.9(2)
C27 C28 H28A 105.7(18)
C29 C28 H28A 110.4(18)
C27 C28 H28B 110.4(17)
C29 C28 H28B 108.9(17)
H28A C28 H28B 109(2)
C28 C29 C30 110.9(2)
C28 C29 H29A 111.3(16)
C30 C29 H29A 106.0(15)
C28 C29 H29B 110.1(15)
C30 C29 H29B 110.6(16)
H29A C29 H29B 108(2)
C25 C30 C29 110.5(2)
C25 C30 H30A 109.8(17)
C29 C30 H30A 111.8(17)
C25 C30 H30B 109.3(17)
C29 C30 H30B 111.1(18)
H30A C30 H30B 104(2)
C32 C31 C36 108.7(2)
C32 C31 P2 110.26(19)
C36 C31 P2 111.00(19)
C32 C31 H31 106.1(17)
C36 C31 H31 109.2(17)
P2 C31 H31 111.5(17)
C31 C32 C33 110.4(2)
C31 C32 H32A 112.4(16)
C33 C32 H32A 108.3(17)
C31 C32 H32B 110.8(18)
C33 C32 H32B 103.9(18)
H32A C32 H32B 111(2)
C34 C33 C32 111.5(3)
C34 C33 H33A 110.9(17)
C32 C33 H33A 108.2(17)
C34 C33 H33B 113.1(19)
C32 C33 H33B 106.0(19)
H33A C33 H33B 107(3)
C35 C34 C33 111.0(3)
C35 C34 H34A 110.3(15)
C33 C34 H34A 108.5(15)
C35 C34 H34B 110.0(17)
C33 C34 H34B 107.9(17)
H34A C34 H34B 109(2)
C34 C35 C36 112.1(3)
C34 C35 H35A 109.1(17)
C36 C35 H35A 108.3(17)
C34 C35 H35B 114.6(17)
C36 C35 H35B 107.4(17)
H35A C35 H35B 105(2)
C31 C36 C35 112.1(2)
C31 C36 H36A 108.0(16)
C35 C36 H36A 106.9(16)
C31 C36 H36B 113.7(16)
C35 C36 H36B 109.9(16)
H36A C36 H36B 106(2)
C42 C37 C38 112.6(14)
C42 C37 P2 117.0(13)
C38 C37 P2 112.9(12)
C42 C37 H37 104.2
C38 C37 H37 104.2
P2 C37 H37 104.2
C39 C38 C37 107.2(13)
C39 C38 H38A 110.3
C37 C38 H38A 110.3
C39 C38 H38B 110.3
C37 C38 H38B 110.3
H38A C38 H38B 108.5
C40 C39 C38 115.1(10)
C40 C39 H39A 108.5
C38 C39 H39A 108.5
C40 C39 H39B 108.5
C38 C39 H39B 108.5
H39A C39 H39B 107.5
C41 C40 C39 113.2(7)
C41 C40 H40A 108.9
C39 C40 H40A 108.9
C41 C40 H40B 108.9
C39 C40 H40B 108.9
H40A C40 H40B 107.7
C40 C41 C42 112.0(6)
C40 C41 H41A 109.2
C42 C41 H41A 109.2
C40 C41 H41B 109.2
C42 C41 H41B 109.2
H41A C41 H41B 107.9
C37 C42 C41 109.1(10)
C37 C42 H42A 109.9
C41 C42 H42A 109.9
C37 C42 H42B 109.9
C41 C42 H42B 109.9
H42A C42 H42B 108.3
C38' C37' C42' 114.5(16)
C38' C37' P2 119.0(13)
C42' C37' P2 110.6(8)
C38' C37' H37 103.5
C42' C37' H37 103.5
P2 C37' H37 103.5
C37' C38' C39' 115.2(15)
C37' C38' H38C 108.5
C39' C38' H38C 108.5
C37' C38' H38D 108.5
C39' C38' H38D 108.5
H38C C38' H38D 107.5
C40' C39' C38' 109.3(9)
C40' C39' H39C 109.8
C38' C39' H39C 109.8
C40' C39' H39D 109.8
C38' C39' H39D 109.8
H39C C39' H39D 108.3
C41' C40' C39' 111.9(6)
C41' C40' H40C 109.2
C39' C40' H40C 109.2
C41' C40' H40D 109.2
C39' C40' H40D 109.2
H40C C40' H40D 107.9
C40' C41' C42' 111.5(6)
C40' C41' H41C 109.3
C42' C41' H41C 109.3
C40' C41' H41D 109.3
C42' C41' H41D 109.3
H41C C41' H41D 108.0
C41' C42' C37' 111.3(7)
C41' C42' H42C 109.4
C37' C42' H42C 109.4
C41' C42' H42D 109.4
C37' C42' H42D 109.4
H42C C42' H42D 108.0

loop_
_geom_bond_atom_site_label_1
_geom_bond_atom_site_label_2
_geom_bond_distance
Zr1 Cl1 2.4132(7)
Zr1 Cl2 2.4178(7)
Zr1 C2 2.455(2)
Zr1 C11 2.472(3)
Zr1 C1 2.518(2)
Zr1 C10 2.543(2)
Zr1 C9 2.554(2)
Zr1 C3 2.562(2)
Zr1 C18 2.560(2)
Zr1 C12 2.578(2)
Zr1 C17 2.594(2)
Zr1 C8 2.610(2)
P1 C1 1.838(2)
P1 C25 1.866(2)
P1 C19 1.873(3)
P2 C10 1.836(3)
P2 C37' 1.900(17)
P2 C31 1.862(3)
P2 C37 1.86(2)
C1 C9 1.411(3)
C1 C2 1.425(3)
C2 C3 1.425(3)
C2 H2 0.89(3)
C3 C4 1.421(3)
C3 C8 1.426(3)
C4 C5 1.360(4)
C4 H4 0.82(3)
C5 C6 1.418(4)
C5 H5 0.95(3)
C6 C7 1.351(4)
C6 H6 0.95(3)
C7 C8 1.424(4)
C7 H7 0.85(3)
C8 C9 1.423(3)
C9 H9 0.93(2)
C10 C18 1.407(4)
C10 C11 1.435(3)
C11 C12 1.430(3)
C11 H11 0.92(3)
C12 C13 1.416(4)
C12 C17 1.430(3)
C13 C14 1.362(4)
C13 H13 0.90(3)
C14 C15 1.413(4)
C14 H14 0.91(3)
C15 C16 1.353(4)
C15 H15 0.96(3)
C16 C17 1.421(4)
C16 H16 0.91(3)
C17 C18 1.428(3)
C18 H18 0.89(2)
C19 C24 1.537(4)
C19 C20 1.541(4)
C19 H19 0.97(3)
C20 C21 1.524(4)
C20 H20A 0.96(3)
C20 H20B 1.08(2)
C21 C22 1.514(4)
C21 H21A 0.93(3)
C21 H21B 0.94(3)
C22 C23 1.527(4)
C22 H22A 0.97(3)
C22 H22B 0.99(3)
C23 C24 1.510(4)
C23 H23A 0.89(3)
C23 H23B 0.99(3)
C24 H24A 0.92(3)
C24 H24B 0.95(2)
C25 C26 1.522(4)
C25 C30 1.523(4)
C25 H25 1.00(2)
C26 C27 1.527(4)
C26 H26A 0.88(3)
C26 H26B 0.96(3)
C27 C28 1.513(4)
C27 H27A 0.92(3)
C27 H27B 0.96(3)
C28 C29 1.517(4)
C28 H28A 0.95(3)
C28 H28B 0.93(3)
C29 C30 1.539(4)
C29 H29A 0.92(3)
C29 H29B 0.96(3)
C30 H30A 0.99(3)
C30 H30B 0.95(3)
C31 C32 1.529(4)
C31 C36 1.528(4)
C31 H31 0.95(3)
C32 C33 1.531(4)
C32 H32A 0.97(3)
C32 H32B 0.98(3)
C33 C34 1.511(4)
C33 H33A 0.99(3)
C33 H33B 0.97(3)
C34 C35 1.510(4)
C34 H34A 0.99(3)
C34 H34B 0.94(3)
C35 C36 1.524(4)
C35 H35A 0.98(3)
C35 H35B 0.97(3)
C36 H36A 1.01(3)
C36 H36B 0.93(3)
C37 C42 1.42(2)
C37 C38 1.69(2)
C37 H37 1.0000
C38 C39 1.49(2)
C38 H38A 0.9900
C38 H38B 0.9900
C39 C40 1.486(13)
C39 H39A 0.9900
C39 H39B 0.9900
C40 C41 1.482(12)
C40 H40A 0.9900
C40 H40B 0.9900
C41 C42 1.563(11)
C41 H41A 0.9900
C41 H41B 0.9900
C42 H42A 0.9900
C42 H42B 0.9900
C37' C38' 1.36(3)
C37' C42' 1.564(15)
C37' H37 1.0000
C38' C39' 1.58(2)
C38' H38C 0.9900
C38' H38D 0.9900
C39' C40' 1.535(10)
C39' H39C 0.9900
C39' H39D 0.9900
C40' C41' 1.498(10)
C40' H40C 0.9900
C40' H40D 0.9900
C41' C42' 1.523(10)
C41' H41C 0.9900
C41' H41D 0.9900
C42' H42C 0.9900
C42' H42D 0.9900

loop_
_geom_torsion_atom_site_label_1
_geom_torsion_atom_site_label_2
_geom_torsion_atom_site_label_3
_geom_torsion_atom_site_label_4
_geom_torsion
C25 P1 C1 C9 -97.2(2)
C19 P1 C1 C9 7.1(3)
C25 P1 C1 C2 74.1(2)
C19 P1 C1 C2 178.36(19)
C25 P1 C1 Zr1 161.57(13)
C19 P1 C1 Zr1 -94.16(15)
Cl1 Zr1 C1 C9 -53.51(14)
Cl2 Zr1 C1 C9 49.13(17)
C2 Zr1 C1 C9 114.6(2)
C11 Zr1 C1 C9 -166.35(15)
C10 Zr1 C1 C9 166.23(14)
C3 Zr1 C1 C9 76.60(15)
C18 Zr1 C1 C9 172.49(14)
C12 Zr1 C1 C9 -138.60(15)
C17 Zr1 C1 C9 -142.48(14)
C8 Zr1 C1 C9 36.67(14)
Cl1 Zr1 C1 C2 -168.13(13)
Cl2 Zr1 C1 C2 -65.49(16)
C11 Zr1 C1 C2 79.03(15)
C10 Zr1 C1 C2 51.61(15)
C9 Zr1 C1 C2 -114.6(2)
C3 Zr1 C1 C2 -38.03(14)
C18 Zr1 C1 C2 57.87(18)
C12 Zr1 C1 C2 106.78(15)
C17 Zr1 C1 C2 102.90(16)
C8 Zr1 C1 C2 -77.95(15)
Cl1 Zr1 C1 P1 76.56(13)
Cl2 Zr1 C1 P1 179.20(8)
C2 Zr1 C1 P1 -115.3(2)
C11 Zr1 C1 P1 -36.28(14)
C10 Zr1 C1 P1 -63.70(15)
C9 Zr1 C1 P1 130.1(2)
C3 Zr1 C1 P1 -153.33(18)
C18 Zr1 C1 P1 -57.43(18)
C12 Zr1 C1 P1 -8.52(15)
C17 Zr1 C1 P1 -12.4(2)
C8 Zr1 C1 P1 166.75(18)
C9 C1 C2 C3 4.4(3)
P1 C1 C2 C3 -168.75(17)
Zr1 C1 C2 C3 71.48(17)
C9 C1 C2 Zr1 -67.09(17)
P1 C1 C2 Zr1 119.77(16)
Cl1 Zr1 C2 C1 15.21(17)
Cl2 Zr1 C2 C1 134.71(12)
C11 Zr1 C2 C1 -95.67(15)
C10 Zr1 C2 C1 -129.30(15)
C9 Zr1 C2 C1 36.77(13)
C3 Zr1 C2 C1 113.1(2)
C18 Zr1 C2 C1 -139.08(14)
C12 Zr1 C2 C1 -82.17(15)
C17 Zr1 C2 C1 -108.66(15)
C8 Zr1 C2 C1 76.55(15)
Cl1 Zr1 C2 C3 -97.91(14)
Cl2 Zr1 C2 C3 21.60(16)
C11 Zr1 C2 C3 151.21(16)
C1 Zr1 C2 C3 -113.1(2)
C10 Zr1 C2 C3 117.58(15)
C9 Zr1 C2 C3 -76.35(15)
C18 Zr1 C2 C3 107.80(15)
C12 Zr1 C2 C3 164.71(14)
C17 Zr1 C2 C3 138.23(14)
C8 Zr1 C2 C3 -36.56(13)
C1 C2 C3 C4 176.3(3)
Zr1 C2 C3 C4 -113.5(3)
C1 C2 C3 C8 -3.1(3)
Zr1 C2 C3 C8 67.09(17)
C1 C2 C3 Zr1 -70.19(17)
Cl1 Zr1 C3 C4 -123.81(19)
Cl2 Zr1 C3 C4 -32.3(2)
C2 Zr1 C3 C4 128.2(3)
C11 Zr1 C3 C4 98.5(2)
C1 Zr1 C3 C4 166.7(2)
C10 Zr1 C3 C4 66.2(2)
C9 Zr1 C3 C4 -153.0(2)
C18 Zr1 C3 C4 40.5(2)
C12 Zr1 C3 C4 105.4(2)
C17 Zr1 C3 C4 50.6(3)
C8 Zr1 C3 C4 -116.9(3)
Cl1 Zr1 C3 C2 107.97(14)
Cl2 Zr1 C3 C2 -160.55(14)
C11 Zr1 C3 C2 -29.68(16)
C1 Zr1 C3 C2 38.47(14)
C10 Zr1 C3 C2 -62.00(15)
C9 Zr1 C3 C2 78.74(16)
C18 Zr1 C3 C2 -87.69(16)
C12 Zr1 C3 C2 -22.8(2)
C17 Zr1 C3 C2 -77.6(2)
C8 Zr1 C3 C2 114.9(2)
Cl1 Zr1 C3 C8 -6.90(16)
Cl2 Zr1 C3 C8 84.58(13)
C2 Zr1 C3 C8 -114.9(2)
C11 Zr1 C3 C8 -144.55(14)
C1 Zr1 C3 C8 -76.40(15)
C10 Zr1 C3 C8 -176.87(14)
C9 Zr1 C3 C8 -36.13(13)
C18 Zr1 C3 C8 157.44(14)
C12 Zr1 C3 C8 -137.69(15)
C17 Zr1 C3 C8 167.53(15)
C2 C3 C4 C5 -177.2(3)
C8 C3 C4 C5 2.2(4)
Zr1 C3 C4 C5 93.2(3)
C3 C4 C5 C6 -1.6(4)
C4 C5 C6 C7 -0.5(4)
C5 C6 C7 C8 1.9(4)
C6 C7 C8 C9 176.3(3)
C6 C7 C8 C3 -1.2(4)
C6 C7 C8 Zr1 -88.3(3)
C4 C3 C8 C7 -0.8(3)
C2 C3 C8 C7 178.7(2)
Zr1 C3 C8 C7 -118.6(2)
C4 C3 C8 C9 -178.9(2)
C2 C3 C8 C9 0.6(3)
Zr1 C3 C8 C9 63.40(17)
C4 C3 C8 Zr1 117.7(2)
C2 C3 C8 Zr1 -62.76(16)
Cl1 Zr1 C8 C7 -71.5(2)
Cl2 Zr1 C8 C7 22.3(2)
C2 Zr1 C8 C7 151.8(3)
C11 Zr1 C8 C7 162.1(2)
C1 Zr1 C8 C7 -166.5(3)
C10 Zr1 C8 C7 118.1(2)
C9 Zr1 C8 C7 -129.4(3)
C3 Zr1 C8 C7 114.1(3)
C18 Zr1 C8 C7 76.8(3)
C12 Zr1 C8 C7 -155.8(2)
C17 Zr1 C8 C7 8.1(8)
Cl1 Zr1 C8 C9 57.95(14)
Cl2 Zr1 C8 C9 151.74(15)
C2 Zr1 C8 C9 -78.77(16)
C11 Zr1 C8 C9 -68.51(18)
C1 Zr1 C8 C9 -37.07(14)
C10 Zr1 C8 C9 -112.44(16)
C3 Zr1 C8 C9 -116.4(2)
C18 Zr1 C8 C9 -153.74(16)
C12 Zr1 C8 C9 -26.3(3)
C17 Zr1 C8 C9 137.6(7)
Cl1 Zr1 C8 C3 174.39(13)
Cl2 Zr1 C8 C3 -91.83(13)
C2 Zr1 C8 C3 37.67(14)
C11 Zr1 C8 C3 47.92(18)
C1 Zr1 C8 C3 79.37(15)
C10 Zr1 C8 C3 4.00(18)
C9 Zr1 C8 C3 116.4(2)
C18 Zr1 C8 C3 -37.3(2)
C12 Zr1 C8 C3 90.1(2)
C17 Zr1 C8 C3 -106.0(7)
C2 C1 C9 C8 -4.0(3)
P1 C1 C9 C8 168.23(19)
Zr1 C1 C9 C8 -68.16(17)
C2 C1 C9 Zr1 64.18(16)
P1 C1 C9 Zr1 -123.6(2)
C7 C8 C9 C1 -175.6(3)
C3 C8 C9 C1 2.1(3)
Zr1 C8 C9 C1 65.68(17)
C7 C8 C9 Zr1 118.7(3)
C3 C8 C9 Zr1 -63.59(16)
Cl1 Zr1 C9 C1 124.98(14)
Cl2 Zr1 C9 C1 -145.31(13)
C2 Zr1 C9 C1 -37.94(14)
C11 Zr1 C9 C1 14.99(17)
C10 Zr1 C9 C1 -18.73(19)
C3 Zr1 C9 C1 -79.00(15)
C18 Zr1 C9 C1 -22.2(4)
C12 Zr1 C9 C1 51.44(17)
C17 Zr1 C9 C1 74.5(2)
C8 Zr1 C9 C1 -115.2(2)
Cl1 Zr1 C9 C8 -119.87(14)
Cl2 Zr1 C9 C8 -30.16(15)
C2 Zr1 C9 C8 77.21(16)
C11 Zr1 C9 C8 130.14(15)
C1 Zr1 C9 C8 115.2(2)
C10 Zr1 C9 C8 96.42(16)
C3 Zr1 C9 C8 36.16(14)
C18 Zr1 C9 C8 92.9(3)
C12 Zr1 C9 C8 166.59(14)
C17 Zr1 C9 C8 -170.31(16)
C37' P2 C10 C18 -124.7(6)
C31 P2 C10 C18 -18.7(3)
C37 P2 C10 C18 -126.6(7)
C37' P2 C10 C11 55.4(6)
C31 P2 C10 C11 161.4(2)
C37 P2 C10 C11 53.5(7)
C37' P2 C10 Zr1 141.7(6)
C31 P2 C10 Zr1 -112.32(14)
C37 P2 C10 Zr1 139.8(7)
Cl1 Zr1 C10 C18 58.10(17)
Cl2 Zr1 C10 C18 -47.87(15)
C2 Zr1 C10 C18 -162.71(16)
C11 Zr1 C10 C18 114.8(2)
C1 Zr1 C10 C18 171.51(14)
C9 Zr1 C10 C18 -178.37(14)
C3 Zr1 C10 C18 -133.68(15)
C12 Zr1 C10 C18 76.58(16)
C17 Zr1 C10 C18 36.48(14)
C8 Zr1 C10 C18 -135.81(15)
Cl1 Zr1 C10 C11 -56.75(17)
Cl2 Zr1 C10 C11 -162.72(14)
C2 Zr1 C10 C11 82.44(15)
C1 Zr1 C10 C11 56.66(16)
C9 Zr1 C10 C11 66.78(18)
C3 Zr1 C10 C11 111.47(15)
C18 Zr1 C10 C11 -114.8(2)
C12 Zr1 C10 C11 -38.27(14)
C17 Zr1 C10 C11 -78.37(16)
C8 Zr1 C10 C11 109.34(15)
Cl1 Zr1 C10 P2 -176.47(7)
Cl2 Zr1 C10 P2 77.55(13)
C2 Zr1 C10 P2 -37.28(13)
C11 Zr1 C10 P2 -119.7(2)
C1 Zr1 C10 P2 -63.07(14)
C9 Zr1 C10 P2 -52.95(18)
C3 Zr1 C10 P2 -8.26(14)
C18 Zr1 C10 P2 125.4(2)
C12 Zr1 C10 P2 -158.00(18)
C17 Zr1 C10 P2 161.90(18)
C8 Zr1 C10 P2 -10.39(19)
C18 C10 C11 C12 5.5(3)
P2 C10 C11 C12 -174.63(18)
Zr1 C10 C11 C12 71.77(17)
C18 C10 C11 Zr1 -66.32(17)
P2 C10 C11 Zr1 113.60(18)
Cl1 Zr1 C11 C12 28.36(16)
Cl2 Zr1 C11 C12 -89.89(15)
C2 Zr1 C11 C12 155.91(16)
C1 Zr1 C11 C12 122.58(15)
C10 Zr1 C11 C12 -112.6(2)
C9 Zr1 C11 C12 114.59(15)
C3 Zr1 C11 C12 171.83(14)
C18 Zr1 C11 C12 -76.09(16)
C17 Zr1 C11 C12 -36.09(14)
C8 Zr1 C11 C12 147.48(14)
Cl1 Zr1 C11 C10 140.92(13)
Cl2 Zr1 C11 C10 22.67(18)
C2 Zr1 C11 C10 -91.54(15)
C1 Zr1 C11 C10 -124.87(15)
C9 Zr1 C11 C10 -132.86(14)
C3 Zr1 C11 C10 -75.62(15)
C18 Zr1 C11 C10 36.46(14)
C12 Zr1 C11 C10 112.6(2)
C17 Zr1 C11 C10 76.46(15)
C8 Zr1 C11 C10 -99.97(16)
C10 C11 C12 C13 174.6(3)
Zr1 C11 C12 C13 -114.7(3)
C10 C11 C12 C17 -5.3(3)
Zr1 C11 C12 C17 65.36(17)
C10 C11 C12 Zr1 -70.71(17)
Cl1 Zr1 C12 C13 -25.2(2)
Cl2 Zr1 C12 C13 -116.3(2)
C2 Zr1 C12 C13 103.8(2)
C11 Zr1 C12 C13 128.8(3)
C1 Zr1 C12 C13 70.2(2)
C10 Zr1 C12 C13 167.6(2)
C9 Zr1 C12 C13 45.0(2)
C3 Zr1 C12 C13 116.7(2)
C18 Zr1 C12 C13 -152.3(2)
C17 Zr1 C12 C13 -115.2(3)
C8 Zr1 C12 C13 61.4(3)
Cl1 Zr1 C12 C17 90.00(14)
Cl2 Zr1 C12 C17 -1.15(16)
C2 Zr1 C12 C17 -141.01(14)
C11 Zr1 C12 C17 -116.0(2)
C1 Zr1 C12 C17 -174.67(14)
C10 Zr1 C12 C17 -77.25(15)
C9 Zr1 C12 C17 160.12(14)
C3 Zr1 C12 C17 -128.16(15)
C18 Zr1 C12 C17 -37.17(14)
C8 Zr1 C12 C17 176.56(17)
Cl1 Zr1 C12 C11 -153.98(14)
Cl2 Zr1 C12 C11 114.87(14)
C2 Zr1 C12 C11 -24.98(16)
C1 Zr1 C12 C11 -58.65(15)
C10 Zr1 C12 C11 38.77(14)
C9 Zr1 C12 C11 -83.86(16)
C3 Zr1 C12 C11 -12.1(2)
C18 Zr1 C12 C11 78.85(16)
C17 Zr1 C12 C11 116.0(2)
C8 Zr1 C12 C11 -67.4(2)
C17 C12 C13 C14 -0.8(4)
C11 C12 C13 C14 179.3(3)
Zr1 C12 C13 C14 88.4(3)
C12 C13 C14 C15 -0.5(4)
C13 C14 C15 C16 1.1(4)
C14 C15 C16 C17 -0.4(4)
C15 C16 C17 C18 176.9(3)
C15 C16 C17 C12 -0.9(4)
C15 C16 C17 Zr1 -88.8(3)
C13 C12 C17 C16 1.6(4)
C11 C12 C17 C16 -178.5(2)
Zr1 C12 C17 C16 -116.5(2)
C13 C12 C17 C18 -176.8(2)
C11 C12 C17 C18 3.2(3)
Zr1 C12 C17 C18 65.21(17)
C13 C12 C17 Zr1 118.0(2)
C11 C12 C17 Zr1 -62.05(17)
Cl1 Zr1 C17 C16 29.1(2)
Cl2 Zr1 C17 C16 -65.1(2)
C2 Zr1 C17 C16 168.54(18)
C11 Zr1 C17 C16 152.8(2)
C1 Zr1 C17 C16 123.0(2)
C10 Zr1 C17 C16 -165.8(2)
C9 Zr1 C17 C16 78.1(3)
C3 Zr1 C17 C16 -146.41(19)
C18 Zr1 C17 C16 -129.5(3)
C12 Zr1 C17 C16 115.8(3)
C8 Zr1 C17 C16 -51.1(8)
Cl1 Zr1 C17 C18 158.54(15)
Cl2 Zr1 C17 C18 64.36(15)
C2 Zr1 C17 C18 -61.98(18)
C11 Zr1 C17 C18 -77.75(16)
C1 Zr1 C17 C18 -107.50(16)
C10 Zr1 C17 C18 -36.30(14)
C9 Zr1 C17 C18 -152.45(17)
C3 Zr1 C17 C18 -16.9(2)
C12 Zr1 C17 C18 -114.7(2)
C8 Zr1 C17 C18 78.4(7)
Cl1 Zr1 C17 C12 -86.78(14)
Cl2 Zr1 C17 C12 179.04(14)
C2 Zr1 C17 C12 52.70(18)
C11 Zr1 C17 C12 36.93(14)
C1 Zr1 C17 C12 7.18(19)
C10 Zr1 C17 C12 78.38(15)
C9 Zr1 C17 C12 -37.8(2)
C3 Zr1 C17 C12 97.75(19)
C18 Zr1 C17 C12 114.7(2)
C8 Zr1 C17 C12 -166.9(6)
C11 C10 C18 C17 -3.5(3)
P2 C10 C18 C17 176.58(18)
Zr1 C10 C18 C17 -67.15(18)
C11 C10 C18 Zr1 63.64(17)
P2 C10 C18 Zr1 -116.3(2)
C16 C17 C18 C10 -177.8(3)
C12 C17 C18 C10 0.2(3)
Zr1 C17 C18 C10 65.92(18)
C16 C17 C18 Zr1 116.3(3)
C12 C17 C18 Zr1 -65.70(17)
Cl1 Zr1 C18 C10 -139.68(13)
Cl2 Zr1 C18 C10 131.39(15)
C2 Zr1 C18 C10 18.46(17)
C11 Zr1 C18 C10 -37.89(14)
C1 Zr1 C18 C10 -11.6(2)
C9 Zr1 C18 C10 4.8(4)
C3 Zr1 C18 C10 54.27(17)
C12 Zr1 C18 C10 -78.96(16)
C17 Zr1 C18 C10 -116.0(2)
C8 Zr1 C18 C10 75.6(2)
Cl1 Zr1 C18 C17 -23.64(16)
Cl2 Zr1 C18 C17 -112.57(15)
C2 Zr1 C18 C17 134.51(15)
C11 Zr1 C18 C17 78.15(16)
C1 Zr1 C18 C17 104.45(16)
C10 Zr1 C18 C17 116.0(2)
C9 Zr1 C18 C17 120.8(3)
C3 Zr1 C18 C17 170.31(14)
C12 Zr1 C18 C17 37.08(14)
C8 Zr1 C18 C17 -168.40(14)
C1 P1 C19 C24 -144.06(19)
C25 P1 C19 C24 -43.3(2)
C1 P1 C19 C20 93.44(19)
C25 P1 C19 C20 -165.78(17)
C24 C19 C20 C21 -52.4(3)
P1 C19 C20 C21 73.0(3)
C19 C20 C21 C22 53.5(3)
C20 C21 C22 C23 -54.2(3)
C21 C22 C23 C24 55.5(3)
C22 C23 C24 C19 -57.6(3)
C20 C19 C24 C23 55.5(3)
P1 C19 C24 C23 -67.7(3)
C1 P1 C25 C26 44.9(2)
C19 P1 C25 C26 -59.3(2)
C1 P1 C25 C30 -83.94(19)
C19 P1 C25 C30 171.83(18)
C30 C25 C26 C27 -57.1(3)
P1 C25 C26 C27 173.05(19)
C25 C26 C27 C28 55.9(3)
C26 C27 C28 C29 -55.2(3)
C27 C28 C29 C30 55.4(3)
C26 C25 C30 C29 56.9(3)
P1 C25 C30 C29 -171.68(18)
C28 C29 C30 C25 -55.9(3)
C10 P2 C31 C32 81.2(2)
C37' P2 C31 C32 179.4(5)
C37 P2 C31 C32 -169.6(5)
C10 P2 C31 C36 -158.29(19)
C37' P2 C31 C36 -60.1(5)
C37 P2 C31 C36 -49.1(5)
C36 C31 C32 C33 58.2(3)
P2 C31 C32 C33 -179.9(2)
C31 C32 C33 C34 -58.7(3)
C32 C33 C34 C35 55.2(4)
C33 C34 C35 C36 -53.0(4)
C32 C31 C36 C35 -56.7(3)
P2 C31 C36 C35 -178.1(2)
C34 C35 C36 C31 54.8(3)
C10 P2 C37 C42 -81.8(10)
C37' P2 C37 C42 -92(7)
C31 P2 C37 C42 171.9(8)
C10 P2 C37 C38 51.2(13)
C37' P2 C37 C38 41(6)
C31 P2 C37 C38 -55.0(12)
C42 C37 C38 C39 -53.9(18)
P2 C37 C38 C39 170.9(11)
C37 C38 C39 C40 49.2(16)
C38 C39 C40 C41 -53.6(13)
C39 C40 C41 C42 54.6(10)
C38 C37 C42 C41 57.2(15)
P2 C37 C42 C41 -169.6(7)
C40 C41 C42 C37 -58.4(10)
C10 P2 C37' C38' 66.3(15)
C31 P2 C37' C38' -36.9(16)
C37 P2 C37' C38' -124(7)
C10 P2 C37' C42' -158.1(10)
C31 P2 C37' C42' 98.7(10)
C37 P2 C37' C42' 12(5)
C42' C37' C38' C39' 51(2)
P2 C37' C38' C39' -174.9(11)
C37' C38' C39' C40' -52.2(19)
C38' C39' C40' C41' 52.9(11)
C39' C40' C41' C42' -55.5(7)
C40' C41' C42' C37' 51.4(10)
C38' C37' C42' C41' -50.6(16)
P2 C37' C42' C41' 171.6(7)
